data_8101749
loop_
_publ_author_name
'X.-B. Wang'
'Z.-T. Zhang'

_publ_section_title
;
Crystal structure of heptaaqua-7-methoxy-4'-hydroxy-isoflavone-3'-
sulfonato-strontium(II) 7-methoxy-4'-hydroxyisoflavone-3'-sulfonate 
hexahydrate, [Sr(H~2~O)~7~(C~16~H~11~O~4~SO~3~)][C~16~H~11~O~4~SO~3~] 
&#x00B7; 6H~2~O
;
_journal_issue 2
_journal_name_full 'Zeitschrift f\"ur Kristallographie - New Crystal Structures'
_journal_page_first 223
_journal_page_last 225
_journal_volume 220
_journal_year 2005
_chemical_formula_moiety 'C16 H25 O14 S Sr, C16 H11 O7 S, 6(H2 O) '
_chemical_formula_sum 'C32 H48 O27 S2 Sr'
_chemical_formula_weight 1016.46
_chemical_name_systematic
; 
 heptaaqua-7-methoxy-4'-hydroxyisoflavone-3'-sulfonato-strontium(II)
 7-methoxy-4'-hydroxyisoflavone-3'-sulfonate hexahydrate
;
_space_group_IT_number 2
_symmetry_cell_setting triclinic
_symmetry_space_group_name_Hall '-P 1'
_symmetry_space_group_name_H-M 'P -1'
_atom_sites_solution_hydrogens geom
_atom_sites_solution_primary direct
_atom_sites_solution_secondary difmap
_audit_creation_method SHELXL-97
_cell_angle_alpha 92.442(13)
_cell_angle_beta 95.633(14)
_cell_angle_gamma 111.052(12)
_cell_formula_units_Z 2
_cell_length_a 10.220(8)
_cell_length_b 13.827(11)
_cell_length_c 16.361(13)
_cell_measurement_reflns_used 2163
_cell_measurement_temperature 298(2)
_cell_measurement_theta_max 21.94
_cell_measurement_theta_min 2.355
_cell_volume 2140(3)
_computing_cell_refinement 'Bruker SMART'
_computing_data_collection 'Bruker SMART'
_computing_data_reduction 'Bruker SHELXTL'
_computing_molecular_graphics 'Bruker SHELXTL'
_computing_publication_material 'Bruker SHELXTL'
_computing_structure_refinement 'SHELXL-97 (Sheldrick, 1997)'
_computing_structure_solution 'SHELXS-97 (Sheldrick, 1990)'
_diffrn_ambient_temperature 298(2)
_diffrn_measured_fraction_theta_full 0.988
_diffrn_measured_fraction_theta_max 0.988
_diffrn_measurement_device_type 'Bruker SMART 1000 CCD'
_diffrn_measurement_method phi/omega
_diffrn_radiation_monochromator graphite
_diffrn_radiation_source 'fine-focus sealed tube'
_diffrn_radiation_type MoK\a
_diffrn_radiation_wavelength 0.71073
_diffrn_reflns_av_R_equivalents 0.0524
_diffrn_reflns_av_sigmaI/netI 0.1409
_diffrn_reflns_limit_h_max 12
_diffrn_reflns_limit_h_min -7
_diffrn_reflns_limit_k_max 16
_diffrn_reflns_limit_k_min -16
_diffrn_reflns_limit_l_max 18
_diffrn_reflns_limit_l_min -19
_diffrn_reflns_number 11411
_diffrn_reflns_theta_full 25.03
_diffrn_reflns_theta_max 25.03
_diffrn_reflns_theta_min 1.26
_diffrn_standards_decay_% 0
_diffrn_standards_interval_count 100
_diffrn_standards_number 0
_exptl_absorpt_coefficient_mu 1.452
_exptl_absorpt_correction_T_max 0.8008
_exptl_absorpt_correction_T_min 0.6457
_exptl_absorpt_correction_type multi-scan
_exptl_absorpt_process_details sadabs
_exptl_crystal_colour colorless
_exptl_crystal_density_diffrn 1.578
_exptl_crystal_density_method 'not measured'
_exptl_crystal_description prism
_exptl_crystal_F_000 1052
_exptl_crystal_size_max 0.33
_exptl_crystal_size_mid 0.24
_exptl_crystal_size_min 0.16
_refine_diff_density_max 0.529
_refine_diff_density_min -0.432
_refine_diff_density_rms 0.077
_refine_ls_extinction_method none
_refine_ls_goodness_of_fit_ref 0.996
_refine_ls_hydrogen_treatment mixed
_refine_ls_matrix_type full
_refine_ls_number_parameters 637
_refine_ls_number_reflns 7459
_refine_ls_number_restraints 40
_refine_ls_restrained_S_all 0.995
_refine_ls_R_factor_all 0.1356
_refine_ls_R_factor_gt 0.0536
_refine_ls_shift/su_max 0.008
_refine_ls_shift/su_mean 0.000
_refine_ls_structure_factor_coef Fsqd
_refine_ls_weighting_details 'calc w=1/[\s^2^(Fo^2^)+(0.0380P)^2^] where P=(Fo^2^+2Fc^2^)/3'
_refine_ls_weighting_scheme calc
_refine_ls_wR_factor_gt 0.0962
_refine_ls_wR_factor_ref 0.1213
_reflns_number_gt 3565
_reflns_number_total 7459
_reflns_threshold_expression I>2sigma(I)
_cod_data_source_file 1267-1490.cff
_cod_data_source_block 040112a
_cod_original_sg_symbol_Hall '-P 1 '
_cod_original_sg_symbol_H-M P-1
_cod_database_code 8101749

loop_
_symmetry_equiv_pos_as_xyz
'x, y, z'
'-x, -y, -z'

loop_
_atom_site_label
_atom_site_type_symbol
_atom_site_fract_x
_atom_site_fract_y
_atom_site_fract_z
_atom_site_U_iso_or_equiv
_atom_site_adp_type
_atom_site_occupancy
_atom_site_symmetry_multiplicity
_atom_site_Wyckoff_symbol
_atom_site_calc_flag
_atom_site_refinement_flags
_atom_site_disorder_assembly
_atom_site_disorder_group
Sr1 Sr 0.79075(6) 0.73334(4) 0.99648(4) 0.0455(2) Uani 1 2 i d D . .
O1 O 0.2516(4) 0.5002(3) 0.4320(2) 0.0432(10) Uani 1 2 i d . . .
O2 O 0.2011(4) 0.4714(3) 0.6751(2) 0.0433(10) Uani 1 2 i d . . .
O3 O -0.2197(4) 0.2659(3) 0.3498(2) 0.0484(11) Uani 1 2 i d . . .
O4 O 0.8348(5) 0.7643(3) 0.7967(3) 0.0815(16) Uani 1 2 i d . . .
H4 H 0.8582 0.8267 0.7913 0.122 Uiso 1 2 i calc R . .
O5 O 0.7153(4) 0.5703(3) 0.8931(2) 0.0470(10) Uani 1 2 i d . . .
O6 O 0.6486(4) 0.4251(3) 0.7906(2) 0.0595(12) Uani 1 2 i d . . .
O7 O 0.8775(4) 0.5631(3) 0.7983(2) 0.0521(11) Uani 1 2 i d . . .
O15 O 0.5719(5) 0.7382(3) 0.9045(3) 0.0661(13) Uani 1 2 i d D . .
O16 O 0.5816(5) 0.5955(4) 1.0598(3) 0.0731(14) Uani 1 2 i d D . .
O17 O 0.6691(6) 0.8346(4) 1.0828(3) 0.0865(16) Uani 1 2 i d D . .
O18 O 0.9647(5) 0.8351(3) 1.1246(3) 0.0657(13) Uani 1 2 i d D . .
O19 O 0.8974(6) 0.6092(4) 1.0664(3) 0.0793(15) Uani 1 2 i d D . .
O20 O 0.8802(6) 0.9237(4) 0.9577(3) 0.0874(17) Uani 1 2 i d D . .
O21 O 1.0262(5) 0.7472(4) 0.9292(3) 0.0828(15) Uani 1 2 i d D . .
O22 O 0.3501(5) 0.5520(4) 0.8391(3) 0.0685(13) Uani 1 2 i d D . .
O23 O 0.6252(5) 0.2815(4) 0.9106(3) 0.0829(15) Uani 1 2 i d D . .
S1 S 0.73036(16) 0.53501(12) 0.81152(10) 0.0408(4) Uani 1 2 i d . . .
C1 C 0.3578(6) 0.5493(4) 0.4936(4) 0.0405(15) Uani 1 2 i d . . .
H1 H 0.4434 0.5922 0.4781 0.049 Uiso 1 2 i calc R . .
C2 C 0.3506(6) 0.5414(4) 0.5741(3) 0.0351(14) Uani 1 2 i d . . .
C3 C 0.2156(6) 0.4779(4) 0.6016(3) 0.0326(14) Uani 1 2 i d . . .
C4 C 0.1031(6) 0.4244(4) 0.5353(3) 0.0303(13) Uani 1 2 i d . . .
C5 C -0.0324(6) 0.3576(4) 0.5507(3) 0.0405(15) Uani 1 2 i d . . .
H5 H -0.0513 0.3483 0.6049 0.049 Uiso 1 2 i calc R . .
C6 C -0.1353(6) 0.3070(4) 0.4882(3) 0.0367(14) Uani 1 2 i d . . .
H6 H -0.2233 0.2630 0.4998 0.044 Uiso 1 2 i calc R . .
C7 C -0.1093(6) 0.3210(4) 0.4069(4) 0.0382(15) Uani 1 2 i d . . .
C8 C 0.0220(6) 0.3854(4) 0.3890(3) 0.0379(15) Uani 1 2 i d . . .
H8 H 0.0411 0.3939 0.3348 0.045 Uiso 1 2 i calc R . .
C9 C 0.1235(6) 0.4364(4) 0.4540(3) 0.0327(14) Uani 1 2 i d . . .
C10 C 0.4757(6) 0.6009(4) 0.6330(3) 0.0379(15) Uani 1 2 i d . . .
C11 C 0.5382(6) 0.5496(4) 0.6862(3) 0.0384(15) Uani 1 2 i d . . .
H11 H 0.4982 0.4775 0.6850 0.046 Uiso 1 2 i calc R . .
C12 C 0.6578(6) 0.6022(4) 0.7407(3) 0.0369(14) Uani 1 2 i d . . .
C13 C 0.7166(6) 0.7103(5) 0.7424(4) 0.0481(17) Uani 1 2 i d . . .
C14 C 0.6548(7) 0.7634(5) 0.6906(4) 0.0516(17) Uani 1 2 i d . . .
H14 H 0.6944 0.8355 0.6917 0.062 Uiso 1 2 i calc R . .
C15 C 0.5351(6) 0.7088(5) 0.6380(4) 0.0475(17) Uani 1 2 i d . . .
H15 H 0.4926 0.7449 0.6049 0.057 Uiso 1 2 i calc R . .
C16 C -0.1981(7) 0.2705(5) 0.2662(4) 0.065(2) Uani 1 2 i d . . .
H16A H -0.2839 0.2285 0.2325 0.098 Uiso 1 2 i calc R . .
H16B H -0.1247 0.2448 0.2567 0.098 Uiso 1 2 i calc R . .
H16C H -0.1708 0.3412 0.2523 0.098 Uiso 1 2 i calc R . .
H33 H 0.518(5) 0.680(2) 0.873(3) 0.080 Uiso 1 2 i d D . .
H34 H 0.579(6) 0.792(2) 0.874(3) 0.080 Uiso 1 2 i d D . .
H35 H 0.616(6) 0.555(4) 1.089(3) 0.080 Uiso 1 2 i d D . .
H36 H 0.516(5) 0.609(4) 1.086(3) 0.080 Uiso 1 2 i d D . .
H37 H 0.685(6) 0.9011(18) 1.073(3) 0.080 Uiso 1 2 i d D . .
H38 H 0.634(7) 0.824(3) 1.132(2) 0.080 Uiso 1 2 i d D . .
H39 H 0.948(5) 0.881(4) 1.159(3) 0.080 Uiso 1 2 i d D . .
H40 H 1.053(3) 0.839(4) 1.142(3) 0.080 Uiso 1 2 i d D . .
H41 H 0.931(6) 0.608(5) 1.1197(10) 0.080 Uiso 1 2 i d D . .
H42 H 0.954(5) 0.594(5) 1.033(2) 0.080 Uiso 1 2 i d D . .
H43 H 0.823(5) 0.952(5) 0.930(3) 0.080 Uiso 1 2 i d D . .
H44 H 0.939(5) 0.918(5) 0.922(3) 0.080 Uiso 1 2 i d D . .
H45 H 1.104(4) 0.804(3) 0.944(3) 0.080 Uiso 1 2 i d D . .
H46 H 1.001(6) 0.745(4) 0.8745(10) 0.080 Uiso 1 2 i d D . .
H47 H 0.287(5) 0.578(5) 0.856(3) 0.080 Uiso 1 2 i d D . .
H48 H 0.333(6) 0.539(5) 0.7833(8) 0.080 Uiso 1 2 i d D . .
H49 H 0.631(5) 0.299(4) 0.8580(13) 0.080 Uiso 1 2 i d D . .
H50 H 0.711(3) 0.313(5) 0.940(3) 0.080 Uiso 1 2 i d D . .
O8 O 1.8063(5) 1.0415(3) 1.5791(2) 0.0542(12) Uani 1 2 i d . . .
O9 O 1.8405(4) 1.0487(3) 1.3338(3) 0.0573(12) Uani 1 2 i d . . .
O10 O 2.2915(4) 1.2625(3) 1.6419(3) 0.0570(12) Uani 1 2 i d . . .
O11 O 1.2029(4) 0.7873(3) 1.2182(2) 0.0620(13) Uani 1 2 i d . . .
H11A H 1.1571 0.7299 1.2323 0.093 Uiso 1 2 i calc R . .
O12 O 1.3640(5) 0.9186(3) 1.0973(2) 0.0798(15) Uani 1 2 i d . . .
O13 O 1.2473(5) 1.0093(3) 1.1750(3) 0.0729(14) Uani 1 2 i d . . .
O14 O 1.4991(4) 1.0872(3) 1.1654(2) 0.0613(12) Uani 1 2 i d . . .
S2 S 1.37661(19) 0.99098(12) 1.16639(10) 0.0531(5) Uani 1 2 i d . . .
C17 C 1.6931(7) 0.9939(5) 1.5210(4) 0.0478(17) Uani 1 2 i d . . .
H17 H 1.6072 0.9575 1.5396 0.057 Uiso 1 2 i calc R . .
C18 C 1.6956(6) 0.9954(4) 1.4396(4) 0.0416(16) Uani 1 2 i d . . .
C19 C 1.8297(7) 1.0484(5) 1.4072(4) 0.0444(16) Uani 1 2 i d . . .
C20 C 1.9505(6) 1.1029(4) 1.4703(4) 0.0396(15) Uani 1 2 i d . . .
C21 C 2.0815(7) 1.1612(5) 1.4491(4) 0.0548(18) Uani 1 2 i d . . .
H21 H 2.0951 1.1650 1.3938 0.066 Uiso 1 2 i calc R . .
C22 C 2.1915(7) 1.2133(5) 1.5081(4) 0.0515(17) Uani 1 2 i d . . .
H22 H 2.2784 1.2543 1.4930 0.062 Uiso 1 2 i calc R . .
C23 C 2.1730(7) 1.2049(5) 1.5910(4) 0.0466(17) Uani 1 2 i d . . .
C24 C 2.0455(7) 1.1481(4) 1.6163(4) 0.0488(17) Uani 1 2 i d . . .
H24 H 2.0329 1.1440 1.6718 0.059 Uiso 1 2 i calc R . .
C25 C 1.9341(7) 1.0961(4) 1.5526(4) 0.0443(16) Uani 1 2 i d . . .
C26 C 1.5662(6) 0.9396(4) 1.3820(3) 0.0394(15) Uani 1 2 i d . . .
C27 C 1.5323(6) 0.9842(4) 1.3125(3) 0.0419(15) Uani 1 2 i d . . .
H27 H 1.5921 1.0503 1.3026 0.050 Uiso 1 2 i calc R . .
C28 C 1.4128(6) 0.9337(4) 1.2577(3) 0.0405(15) Uani 1 2 i d . . .
C29 C 1.3220(6) 0.8334(5) 1.2735(4) 0.0446(16) Uani 1 2 i d . . .
C30 C 1.3559(6) 0.7880(5) 1.3414(4) 0.0469(16) Uani 1 2 i d . . .
H30 H 1.2971 0.7217 1.3513 0.056 Uiso 1 2 i calc R . .
C31 C 1.4741(6) 0.8393(4) 1.3939(3) 0.0429(16) Uani 1 2 i d . . .
H32 H 1.4951 0.8070 1.4394 0.051 Uiso 1 2 i calc R . .
C32 C 2.2910(7) 1.2513(5) 1.7266(4) 0.077(2) Uani 1 2 i d . . .
H32B H 2.3805 1.2955 1.7554 0.115 Uiso 1 2 i calc R . .
H32A H 2.2748 1.1802 1.7365 0.115 Uiso 1 2 i calc R . .
H32C H 2.2172 1.2705 1.7459 0.115 Uiso 1 2 i calc R . .
O24 O 1.2823(5) 0.9297(5) 0.9299(3) 0.0855(16) Uani 1 2 i d D . .
H51 H 1.321(5) 0.931(5) 0.9819(11) 0.080 Uiso 1 2 i d D . .
H52 H 1.345(4) 0.930(5) 0.895(2) 0.080 Uiso 1 2 i d D . .
O25 O 1.0545(8) 0.9712(6) 0.8098(4) 0.133(2) Uani 1 2 i d D . .
H53 H 1.041(6) 0.963(5) 0.7531(8) 0.080 Uiso 1 2 i d D . .
H54 H 1.1486(18) 0.993(6) 0.824(3) 0.080 Uiso 1 2 i d D . .
O26 O 0.8225(8) 0.3910(5) 1.0502(4) 0.124(2) Uani 1 2 i d D . .
H55 H 0.745(4) 0.336(3) 1.029(3) 0.080 Uiso 1 2 i d D . .
H56 H 0.876(5) 0.414(5) 1.009(2) 0.080 Uiso 1 2 i d D . .
O27 O 1.0235(4) 0.5950(3) 1.2315(2) 0.0514(11) Uani 1 2 i d D . .
H57 H 0.959(5) 0.582(4) 1.268(3) 0.080 Uiso 1 2 i d D . .
H58 H 1.073(5) 0.554(4) 1.243(3) 0.080 Uiso 1 2 i d D . .

loop_
_atom_site_aniso_label
_atom_site_aniso_U_11
_atom_site_aniso_U_22
_atom_site_aniso_U_33
_atom_site_aniso_U_23
_atom_site_aniso_U_13
_atom_site_aniso_U_12
Sr1 0.0393(4) 0.0353(4) 0.0544(4) 0.0042(3) -0.0038(3) 0.0070(3)
O1 0.033(3) 0.053(3) 0.039(2) 0.002(2) 0.005(2) 0.011(2)
O2 0.038(3) 0.050(3) 0.034(2) 0.002(2) 0.003(2) 0.007(2)
O3 0.050(3) 0.047(3) 0.041(3) -0.003(2) -0.003(2) 0.011(2)
O4 0.069(3) 0.035(3) 0.112(4) 0.001(3) -0.034(3) -0.004(2)
O5 0.047(3) 0.052(3) 0.040(2) 0.003(2) 0.008(2) 0.015(2)
O6 0.066(3) 0.029(2) 0.071(3) -0.004(2) -0.019(3) 0.011(2)
O7 0.035(3) 0.068(3) 0.058(3) 0.007(2) 0.005(2) 0.025(2)
O15 0.066(3) 0.039(3) 0.082(3) 0.006(2) -0.018(3) 0.012(3)
O16 0.060(4) 0.072(4) 0.096(4) 0.023(3) 0.035(3) 0.027(3)
O17 0.096(4) 0.082(4) 0.089(4) -0.007(3) 0.020(4) 0.041(4)
O18 0.054(3) 0.054(3) 0.080(3) -0.011(2) -0.016(3) 0.016(3)
O19 0.102(4) 0.070(3) 0.071(3) 0.006(3) -0.015(3) 0.043(3)
O20 0.084(4) 0.050(3) 0.104(4) 0.025(3) -0.025(3) 0.003(3)
O21 0.047(3) 0.094(4) 0.092(4) 0.006(3) -0.001(3) 0.010(3)
O22 0.057(3) 0.077(4) 0.057(3) 0.002(3) -0.001(3) 0.009(3)
O23 0.089(4) 0.088(4) 0.073(4) 0.010(3) 0.014(3) 0.032(3)
S1 0.0343(10) 0.0399(10) 0.0451(10) 0.0003(8) -0.0007(8) 0.0115(8)
C1 0.023(3) 0.043(4) 0.051(4) -0.005(3) 0.003(3) 0.008(3)
C2 0.031(4) 0.045(4) 0.031(4) -0.002(3) 0.002(3) 0.017(3)
C3 0.031(4) 0.039(4) 0.034(4) 0.004(3) 0.005(3) 0.020(3)
C4 0.032(4) 0.029(3) 0.030(3) -0.002(3) 0.001(3) 0.014(3)
C5 0.045(4) 0.041(4) 0.040(4) 0.006(3) 0.006(3) 0.020(3)
C6 0.031(4) 0.033(3) 0.040(4) 0.002(3) 0.003(3) 0.005(3)
C7 0.036(4) 0.036(4) 0.042(4) -0.005(3) -0.009(3) 0.016(3)
C8 0.041(4) 0.035(3) 0.039(4) 0.003(3) 0.006(3) 0.015(3)
C9 0.028(4) 0.035(4) 0.036(4) 0.002(3) 0.003(3) 0.014(3)
C10 0.031(4) 0.042(4) 0.037(4) -0.002(3) 0.002(3) 0.010(3)
C11 0.026(3) 0.035(3) 0.046(4) -0.001(3) 0.000(3) 0.003(3)
C12 0.032(4) 0.040(4) 0.039(4) 0.009(3) 0.005(3) 0.012(3)
C13 0.034(4) 0.041(4) 0.051(4) -0.002(3) -0.005(3) -0.004(3)
C14 0.048(4) 0.035(4) 0.066(5) 0.009(3) 0.002(4) 0.009(3)
C15 0.043(4) 0.044(4) 0.054(4) 0.008(3) 0.002(4) 0.014(3)
C16 0.064(5) 0.060(5) 0.053(5) -0.008(4) -0.014(4) 0.008(4)
O8 0.061(3) 0.061(3) 0.046(3) 0.008(2) 0.012(3) 0.027(3)
O9 0.054(3) 0.071(3) 0.046(3) 0.006(2) 0.009(2) 0.022(2)
O10 0.054(3) 0.057(3) 0.051(3) 0.001(2) -0.007(3) 0.013(2)
O11 0.050(3) 0.045(3) 0.073(3) 0.012(2) -0.008(3) -0.002(2)
O12 0.122(5) 0.048(3) 0.048(3) 0.001(2) -0.005(3) 0.009(3)
O13 0.041(3) 0.070(3) 0.107(4) 0.029(3) -0.004(3) 0.020(3)
O14 0.054(3) 0.036(2) 0.079(3) 0.018(2) -0.004(3) 0.000(2)
S2 0.0536(12) 0.0366(10) 0.0568(11) 0.0085(9) -0.0076(10) 0.0050(9)
C17 0.045(4) 0.048(4) 0.048(4) -0.008(3) -0.012(4) 0.021(3)
C18 0.038(4) 0.038(4) 0.053(4) 0.005(3) 0.003(4) 0.020(3)
C19 0.058(5) 0.046(4) 0.041(4) 0.005(3) 0.009(4) 0.032(4)
C20 0.035(4) 0.032(4) 0.057(4) 0.004(3) 0.010(4) 0.017(3)
C21 0.054(5) 0.060(5) 0.062(5) 0.007(4) 0.015(4) 0.033(4)
C22 0.049(5) 0.049(4) 0.056(5) 0.004(4) 0.004(4) 0.017(4)
C23 0.043(5) 0.040(4) 0.057(5) -0.001(3) -0.005(4) 0.020(4)
C24 0.055(5) 0.042(4) 0.051(4) -0.002(3) -0.008(4) 0.024(4)
C25 0.054(5) 0.035(4) 0.050(4) 0.008(3) 0.009(4) 0.022(3)
C26 0.042(4) 0.035(4) 0.044(4) 0.003(3) 0.001(3) 0.019(3)
C27 0.033(4) 0.031(3) 0.058(4) 0.003(3) 0.002(3) 0.008(3)
C28 0.044(4) 0.037(4) 0.041(4) 0.007(3) 0.008(3) 0.014(3)
C29 0.028(4) 0.041(4) 0.056(4) -0.005(3) -0.005(3) 0.005(3)
C30 0.044(4) 0.043(4) 0.051(4) 0.017(3) 0.008(4) 0.011(3)
C31 0.042(4) 0.047(4) 0.043(4) 0.010(3) 0.001(3) 0.021(3)
C32 0.072(6) 0.060(5) 0.077(6) -0.001(4) -0.018(5) 0.006(4)
O24 0.072(4) 0.112(4) 0.066(3) 0.000(4) 0.005(3) 0.028(3)
O25 0.168(7) 0.116(5) 0.121(5) -0.004(5) 0.077(5) 0.045(6)
O26 0.133(6) 0.081(5) 0.149(6) -0.006(4) 0.002(5) 0.034(4)
O27 0.045(3) 0.044(3) 0.064(3) 0.012(2) 0.016(2) 0.013(2)

loop_
_atom_type_symbol
_atom_type_description
_atom_type_scat_dispersion_real
_atom_type_scat_dispersion_imag
_atom_type_scat_source
C C 0.0033 0.0016 'International Tables Vol C Tables 4.2.6.8 and 6.1.1.4'
H H 0.0000 0.0000 'International Tables Vol C Tables 4.2.6.8 and 6.1.1.4'
S S 0.1246 0.1234 'International Tables Vol C Tables 4.2.6.8 and 6.1.1.4'
O O 0.0106 0.0060 'International Tables Vol C Tables 4.2.6.8 and 6.1.1.4'
Sr Sr -1.5307 3.2498 'International Tables Vol C Tables 4.2.6.8 and 6.1.1.4'

loop_
_geom_angle_atom_site_label_1
_geom_angle_atom_site_label_2
_geom_angle_atom_site_label_3
_geom_angle
_geom_angle_site_symmetry_1
_geom_angle_site_symmetry_3
_geom_angle_publ_flag
O20 Sr1 O5 125.21(15) . . ?
O20 Sr1 O19 137.29(18) . . ?
O5 Sr1 O19 74.83(15) . . ?
O20 Sr1 O15 78.42(15) . . ?
O5 Sr1 O15 75.35(13) . . ?
O19 Sr1 O15 143.23(16) . . ?
O20 Sr1 O18 76.40(16) . . ?
O5 Sr1 O18 144.84(13) . . ?
O19 Sr1 O18 71.60(16) . . ?
O15 Sr1 O18 139.68(14) . . ?
O20 Sr1 O17 72.55(17) . . ?
O5 Sr1 O17 138.03(16) . . ?
O19 Sr1 O17 120.23(17) . . ?
O15 Sr1 O17 71.93(17) . . ?
O18 Sr1 O17 70.74(17) . . ?
O20 Sr1 O16 141.99(16) . . ?
O5 Sr1 O16 76.29(14) . . ?
O19 Sr1 O16 74.26(17) . . ?
O15 Sr1 O16 78.18(16) . . ?
O18 Sr1 O16 103.88(17) . . ?
O17 Sr1 O16 71.91(16) . . ?
O20 Sr1 O21 78.04(17) . . ?
O5 Sr1 O21 75.04(14) . . ?
O19 Sr1 O21 71.61(17) . . ?
O15 Sr1 O21 119.98(16) . . ?
O18 Sr1 O21 84.70(17) . . ?
O17 Sr1 O21 145.19(17) . . ?
O16 Sr1 O21 139.92(15) . . ?
O20 Sr1 H44 18.2(6) . . ?
O5 Sr1 H44 111.4(10) . . ?
O19 Sr1 H44 126.9(8) . . ?
O15 Sr1 H44 84.2(11) . . ?
O18 Sr1 H44 81.6(12) . . ?
O17 Sr1 H44 90.8(6) . . ?
O16 Sr1 H44 158.3(7) . . ?
O21 Sr1 H44 60.7(5) . . ?
C1 O1 C9 117.7(4) . . ?
C7 O3 C16 117.9(5) . . ?
C13 O4 H4 109.5 . . ?
S1 O5 Sr1 143.1(2) . . ?
Sr1 O15 H33 117(4) . . ?
Sr1 O15 H34 121(4) . . ?
H33 O15 H34 108(2) . . ?
Sr1 O16 H35 109(4) . . ?
Sr1 O16 H36 126(4) . . ?
H35 O16 H36 109(2) . . ?
Sr1 O17 H37 117.4(17) . . ?
Sr1 O17 H38 132(3) . . ?
H37 O17 H38 108(2) . . ?
Sr1 O18 H39 124(3) . . ?
Sr1 O18 H40 131(3) . . ?
H39 O18 H40 105(2) . . ?
Sr1 O19 H41 131(4) . . ?
Sr1 O19 H42 109(3) . . ?
H41 O19 H42 109(2) . . ?
Sr1 O20 H43 123(4) . . ?
Sr1 O20 H44 98(4) . . ?
H43 O20 H44 106(2) . . ?
Sr1 O21 H45 118(4) . . ?
Sr1 O21 H46 104(4) . . ?
H45 O21 H46 109(2) . . ?
H47 O22 H48 108(2) . . ?
H49 O23 H50 109(2) . . ?
O5 S1 O7 112.1(3) . . ?
O5 S1 O6 112.7(2) . . ?
O7 S1 O6 112.6(2) . . ?
O5 S1 C12 106.9(2) . . ?
O7 S1 C12 106.1(2) . . ?
O6 S1 C12 105.7(3) . . ?
C2 C1 O1 126.0(5) . . ?
C2 C1 H1 117.0 . . ?
O1 C1 H1 117.0 . . ?
C1 C2 C3 118.9(5) . . ?
C1 C2 C10 119.1(5) . . ?
C3 C2 C10 122.0(5) . . ?
O2 C3 C4 123.6(5) . . ?
O2 C3 C2 121.7(5) . . ?
C4 C3 C2 114.7(5) . . ?
C9 C4 C5 116.4(5) . . ?
C9 C4 C3 121.4(5) . . ?
C5 C4 C3 122.2(5) . . ?
C6 C5 C4 121.5(5) . . ?
C6 C5 H5 119.3 . . ?
C4 C5 H5 119.3 . . ?
C5 C6 C7 120.0(6) . . ?
C5 C6 H6 120.0 . . ?
C7 C6 H6 120.0 . . ?
O3 C7 C8 124.9(5) . . ?
O3 C7 C6 114.7(5) . . ?
C8 C7 C6 120.4(6) . . ?
C9 C8 C7 118.0(5) . . ?
C9 C8 H8 121.0 . . ?
C7 C8 H8 121.0 . . ?
C4 C9 C8 123.7(5) . . ?
C4 C9 O1 121.2(5) . . ?
C8 C9 O1 115.2(5) . . ?
C15 C10 C11 117.6(5) . . ?
C15 C10 C2 122.0(5) . . ?
C11 C10 C2 120.4(5) . . ?
C12 C11 C10 122.2(5) . . ?
C12 C11 H11 118.9 . . ?
C10 C11 H11 118.9 . . ?
C11 C12 C13 118.5(5) . . ?
C11 C12 S1 121.1(4) . . ?
C13 C12 S1 120.2(5) . . ?
O4 C13 C14 120.1(6) . . ?
O4 C13 C12 119.5(5) . . ?
C14 C13 C12 120.3(6) . . ?
C15 C14 C13 119.6(6) . . ?
C15 C14 H14 120.2 . . ?
C13 C14 H14 120.2 . . ?
C14 C15 C10 121.7(6) . . ?
C14 C15 H15 119.1 . . ?
C10 C15 H15 119.1 . . ?
O3 C16 H16A 109.5 . . ?
O3 C16 H16B 109.5 . . ?
H16A C16 H16B 109.5 . . ?
O3 C16 H16C 109.5 . . ?
H16A C16 H16C 109.5 . . ?
H16B C16 H16C 109.5 . . ?
C17 O8 C25 118.0(5) . . ?
C23 O10 C32 117.8(5) . . ?
C29 O11 H11A 109.5 . . ?
O12 S2 O13 113.5(3) . . ?
O12 S2 O14 111.1(3) . . ?
O13 S2 O14 113.0(3) . . ?
O12 S2 C28 107.2(3) . . ?
O13 S2 C28 105.9(3) . . ?
O14 S2 C28 105.6(3) . . ?
C18 C17 O8 125.3(6) . . ?
C18 C17 H17 117.4 . . ?
O8 C17 H17 117.4 . . ?
C17 C18 C19 119.4(6) . . ?
C17 C18 C26 120.7(6) . . ?
C19 C18 C26 119.9(6) . . ?
O9 C19 C18 122.7(6) . . ?
O9 C19 C20 122.3(6) . . ?
C18 C19 C20 114.9(5) . . ?
C25 C20 C21 118.4(6) . . ?
C25 C20 C19 120.0(6) . . ?
C21 C20 C19 121.6(6) . . ?
C22 C21 C20 121.0(6) . . ?
C22 C21 H21 119.5 . . ?
C20 C21 H21 119.5 . . ?
C21 C22 C23 119.7(6) . . ?
C21 C22 H22 120.2 . . ?
C23 C22 H22 120.2 . . ?
O10 C23 C24 125.2(6) . . ?
O10 C23 C22 112.5(6) . . ?
C24 C23 C22 122.2(6) . . ?
C23 C24 C25 115.9(6) . . ?
C23 C24 H24 122.0 . . ?
C25 C24 H24 122.0 . . ?
O8 C25 C20 122.2(6) . . ?
O8 C25 C24 115.0(6) . . ?
C20 C25 C24 122.7(6) . . ?
C27 C26 C31 117.0(6) . . ?
C27 C26 C18 121.0(5) . . ?
C31 C26 C18 122.0(5) . . ?
C28 C27 C26 122.1(5) . . ?
C28 C27 H27 118.9 . . ?
C26 C27 H27 118.9 . . ?
C27 C28 C29 118.6(5) . . ?
C27 C28 S2 120.9(4) . . ?
C29 C28 S2 120.5(5) . . ?
O11 C29 C30 123.9(6) . . ?
O11 C29 C28 116.4(5) . . ?
C30 C29 C28 119.7(6) . . ?
C31 C30 C29 120.4(6) . . ?
C31 C30 H30 119.8 . . ?
C29 C30 H30 119.8 . . ?
C30 C31 C26 122.2(5) . . ?
C30 C31 H32 118.9 . . ?
C26 C31 H32 118.9 . . ?
O10 C32 H32B 109.5 . . ?
O10 C32 H32A 109.5 . . ?
H32B C32 H32A 109.5 . . ?
O10 C32 H32C 109.5 . . ?
H32B C32 H32C 109.5 . . ?
H32A C32 H32C 109.5 . . ?
H51 O24 H52 110(2) . . ?
H53 O25 H54 105(2) . . ?
H55 O26 H56 108(2) . . ?
H57 O27 H58 105(2) . . ?

loop_
_geom_bond_atom_site_label_1
_geom_bond_atom_site_label_2
_geom_bond_distance
_geom_bond_site_symmetry_2
_geom_bond_publ_flag
Sr1 O20 2.587(5) . ?
Sr1 O5 2.590(4) . ?
Sr1 O19 2.590(4) . ?
Sr1 O15 2.594(5) . ?
Sr1 O18 2.599(4) . ?
Sr1 O17 2.632(4) . ?
Sr1 O16 2.637(5) . ?
Sr1 O21 2.691(5) . ?
Sr1 H44 2.85(6) . ?
O1 C1 1.361(6) . ?
O1 C9 1.383(6) . ?
O2 C3 1.230(6) . ?
O3 C7 1.357(6) . ?
O3 C16 1.407(6) . ?
O4 C13 1.375(7) . ?
O4 H4 0.8200 . ?
O5 S1 1.443(4) . ?
O6 S1 1.454(4) . ?
O7 S1 1.453(4) . ?
O15 H33 0.902(10) . ?
O15 H34 0.898(10) . ?
O16 H35 0.900(10) . ?
O16 H36 0.896(10) . ?
O17 H37 0.900(10) . ?
O17 H38 0.903(10) . ?
O18 H39 0.909(10) . ?
O18 H40 0.906(10) . ?
O19 H41 0.908(10) . ?
O19 H42 0.895(10) . ?
O20 H43 0.910(10) . ?
O20 H44 0.902(10) . ?
O21 H45 0.896(10) . ?
O21 H46 0.904(10) . ?
O22 H47 0.893(10) . ?
O22 H48 0.910(10) . ?
O23 H49 0.907(10) . ?
O23 H50 0.898(10) . ?
S1 C12 1.781(5) . ?
C1 C2 1.333(7) . ?
C1 H1 0.9300 . ?
C2 C3 1.470(7) . ?
C2 C10 1.475(7) . ?
C3 C4 1.456(7) . ?
C4 C9 1.374(7) . ?
C4 C5 1.416(7) . ?
C5 C6 1.356(7) . ?
C5 H5 0.9300 . ?
C6 C7 1.391(7) . ?
C6 H6 0.9300 . ?
C7 C8 1.385(7) . ?
C8 C9 1.377(7) . ?
C8 H8 0.9300 . ?
C10 C15 1.389(7) . ?
C10 C11 1.393(7) . ?
C11 C12 1.382(7) . ?
C11 H11 0.9300 . ?
C12 C13 1.394(7) . ?
C13 C14 1.392(7) . ?
C14 C15 1.372(8) . ?
C14 H14 0.9300 . ?
C15 H15 0.9300 . ?
C16 H16A 0.9600 . ?
C16 H16B 0.9600 . ?
C16 H16C 0.9600 . ?
O8 C17 1.363(7) . ?
O8 C25 1.376(7) . ?
O9 C19 1.216(6) . ?
O10 C23 1.358(7) . ?
O10 C32 1.401(7) . ?
O11 C29 1.372(6) . ?
O11 H11A 0.8200 . ?
O12 S2 1.442(4) . ?
O13 S2 1.451(4) . ?
O14 S2 1.466(4) . ?
S2 C28 1.789(6) . ?
C17 C18 1.336(7) . ?
C17 H17 0.9300 . ?
C18 C19 1.466(8) . ?
C18 C26 1.480(8) . ?
C19 C20 1.474(8) . ?
C20 C25 1.377(8) . ?
C20 C21 1.379(8) . ?
C21 C22 1.364(8) . ?
C21 H21 0.9300 . ?
C22 C23 1.392(8) . ?
C22 H22 0.9300 . ?
C23 C24 1.372(8) . ?
C24 C25 1.420(8) . ?
C24 H24 0.9300 . ?
C26 C27 1.390(7) . ?
C26 C31 1.403(7) . ?
C27 C28 1.379(7) . ?
C27 H27 0.9300 . ?
C28 C29 1.416(7) . ?
C29 C30 1.374(7) . ?
C30 C31 1.353(7) . ?
C30 H30 0.9300 . ?
C31 H32 0.9300 . ?
C32 H32B 0.9600 . ?
C32 H32A 0.9600 . ?
C32 H32C 0.9600 . ?
O24 H51 0.899(10) . ?
O24 H52 0.902(10) . ?
O25 H53 0.920(10) . ?
O25 H54 0.899(10) . ?
O26 H55 0.900(10) . ?
O26 H56 0.909(10) . ?
O27 H57 0.914(10) . ?
O27 H58 0.902(10) . ?

loop_
_geom_torsion_atom_site_label_1
_geom_torsion_atom_site_label_2
_geom_torsion_atom_site_label_3
_geom_torsion_atom_site_label_4
_geom_torsion
_geom_torsion_site_symmetry_1
_geom_torsion_site_symmetry_2
_geom_torsion_site_symmetry_3
_geom_torsion_site_symmetry_4
_geom_torsion_publ_flag
O20 Sr1 O5 S1 21.2(5) . . . . ?
O19 Sr1 O5 S1 -116.5(4) . . . . ?
O15 Sr1 O5 S1 85.2(4) . . . . ?
O18 Sr1 O5 S1 -98.9(4) . . . . ?
O17 Sr1 O5 S1 124.9(4) . . . . ?
O16 Sr1 O5 S1 166.4(4) . . . . ?
O21 Sr1 O5 S1 -42.0(4) . . . . ?
Sr1 O5 S1 O7 53.7(4) . . . . ?
Sr1 O5 S1 O6 -178.0(3) . . . . ?
Sr1 O5 S1 C12 -62.2(4) . . . . ?
C9 O1 C1 C2 0.3(8) . . . . ?
O1 C1 C2 C3 -2.6(9) . . . . ?
O1 C1 C2 C10 -179.4(5) . . . . ?
C1 C2 C3 O2 -176.9(5) . . . . ?
C10 C2 C3 O2 -0.2(8) . . . . ?
C1 C2 C3 C4 3.3(7) . . . . ?
C10 C2 C3 C4 180.0(5) . . . . ?
O2 C3 C4 C9 178.2(5) . . . . ?
C2 C3 C4 C9 -2.0(7) . . . . ?
O2 C3 C4 C5 -1.7(8) . . . . ?
C2 C3 C4 C5 178.2(5) . . . . ?
C9 C4 C5 C6 1.2(8) . . . . ?
C3 C4 C5 C6 -178.9(5) . . . . ?
C4 C5 C6 C7 -0.7(8) . . . . ?
C16 O3 C7 C8 3.0(8) . . . . ?
C16 O3 C7 C6 -175.7(5) . . . . ?
C5 C6 C7 O3 179.6(5) . . . . ?
C5 C6 C7 C8 0.9(8) . . . . ?
O3 C7 C8 C9 179.9(5) . . . . ?
C6 C7 C8 C9 -1.5(8) . . . . ?
C5 C4 C9 C8 -2.0(8) . . . . ?
C3 C4 C9 C8 178.2(5) . . . . ?
C5 C4 C9 O1 179.7(5) . . . . ?
C3 C4 C9 O1 -0.2(8) . . . . ?
C7 C8 C9 C4 2.2(8) . . . . ?
C7 C8 C9 O1 -179.4(4) . . . . ?
C1 O1 C9 C4 1.2(7) . . . . ?
C1 O1 C9 C8 -177.3(4) . . . . ?
C1 C2 C10 C15 60.6(8) . . . . ?
C3 C2 C10 C15 -116.1(6) . . . . ?
C1 C2 C10 C11 -119.7(6) . . . . ?
C3 C2 C10 C11 63.6(7) . . . . ?
C15 C10 C11 C12 -2.1(8) . . . . ?
C2 C10 C11 C12 178.2(5) . . . . ?
C10 C11 C12 C13 0.4(8) . . . . ?
C10 C11 C12 S1 176.9(4) . . . . ?
O5 S1 C12 C11 -114.5(5) . . . . ?
O7 S1 C12 C11 125.7(5) . . . . ?
O6 S1 C12 C11 5.9(5) . . . . ?
O5 S1 C12 C13 62.0(5) . . . . ?
O7 S1 C12 C13 -57.9(5) . . . . ?
O6 S1 C12 C13 -177.7(5) . . . . ?
C11 C12 C13 O4 179.4(5) . . . . ?
S1 C12 C13 O4 2.8(8) . . . . ?
C11 C12 C13 C14 0.6(9) . . . . ?
S1 C12 C13 C14 -176.0(5) . . . . ?
O4 C13 C14 C15 -178.6(5) . . . . ?
C12 C13 C14 C15 0.2(9) . . . . ?
C13 C14 C15 C10 -2.0(9) . . . . ?
C11 C10 C15 C14 2.9(8) . . . . ?
C2 C10 C15 C14 -177.4(5) . . . . ?
C25 O8 C17 C18 0.3(8) . . . . ?
O8 C17 C18 C19 2.3(9) . . . . ?
O8 C17 C18 C26 179.1(5) . . . . ?
C17 C18 C19 O9 176.6(5) . . . . ?
C26 C18 C19 O9 -0.3(9) . . . . ?
C17 C18 C19 C20 -4.3(8) . . . . ?
C26 C18 C19 C20 178.9(5) . . . . ?
O9 C19 C20 C25 -176.9(5) . . . . ?
C18 C19 C20 C25 3.9(8) . . . . ?
O9 C19 C20 C21 2.9(9) . . . . ?
C18 C19 C20 C21 -176.3(5) . . . . ?
C25 C20 C21 C22 -1.8(9) . . . . ?
C19 C20 C21 C22 178.4(5) . . . . ?
C20 C21 C22 C23 2.2(9) . . . . ?
C32 O10 C23 C24 10.1(9) . . . . ?
C32 O10 C23 C22 -173.0(5) . . . . ?
C21 C22 C23 O10 -179.1(5) . . . . ?
C21 C22 C23 C24 -2.1(9) . . . . ?
O10 C23 C24 C25 178.1(5) . . . . ?
C22 C23 C24 C25 1.5(9) . . . . ?
C17 O8 C25 C20 -0.6(8) . . . . ?
C17 O8 C25 C24 176.8(5) . . . . ?
C21 C20 C25 O8 178.6(5) . . . . ?
C19 C20 C25 O8 -1.6(8) . . . . ?
C21 C20 C25 C24 1.3(9) . . . . ?
C19 C20 C25 C24 -178.9(5) . . . . ?
C23 C24 C25 O8 -178.6(5) . . . . ?
C23 C24 C25 C20 -1.2(9) . . . . ?
C17 C18 C26 C27 138.3(6) . . . . ?
C19 C18 C26 C27 -44.9(8) . . . . ?
C17 C18 C26 C31 -42.9(8) . . . . ?
C19 C18 C26 C31 133.9(6) . . . . ?
C31 C26 C27 C28 0.9(8) . . . . ?
C18 C26 C27 C28 179.7(5) . . . . ?
C26 C27 C28 C29 0.3(8) . . . . ?
C26 C27 C28 S2 -177.1(4) . . . . ?
O12 S2 C28 C27 122.6(5) . . . . ?
O13 S2 C28 C27 -116.0(5) . . . . ?
O14 S2 C28 C27 4.0(5) . . . . ?
O12 S2 C28 C29 -54.8(5) . . . . ?
O13 S2 C28 C29 66.7(5) . . . . ?
O14 S2 C28 C29 -173.3(5) . . . . ?
C27 C28 C29 O11 178.6(5) . . . . ?
S2 C28 C29 O11 -4.0(7) . . . . ?
C27 C28 C29 C30 -1.3(8) . . . . ?
S2 C28 C29 C30 176.1(5) . . . . ?
O11 C29 C30 C31 -178.8(5) . . . . ?
C28 C29 C30 C31 1.0(9) . . . . ?
C29 C30 C31 C26 0.2(9) . . . . ?
C27 C26 C31 C30 -1.2(9) . . . . ?
C18 C26 C31 C30 -180.0(5) . . . . ?
